data_7706561
loop_
_publ_author_name
'Yang, Lin'
'Wang, Lihong'
'Lv, Xingpu'
'Chen, Jing-Huo'
'Wang, Yang'
'Yang, Guang'

_publ_section_title
;
 Complexation of triangular silver(I) or copper(I) nitropyrazolates with
 dibenzothiophenes having potential use in adsorptive desulfurization.
;
_journal_issue 8
_journal_name_full 'Dalton transactions (Cambridge, England : 2003)'
_journal_page_first 2915
_journal_page_last 2927
_journal_paper_doi 10.1039/d0dt04037a
_journal_volume 50
_journal_year 2021
_chemical_formula_moiety 'C42 H60 Ag6 N18 O12, C8 H6 S'
_chemical_formula_sum 'C50 H66 Ag6 N18 O12 S'
_chemical_formula_weight 1790.48
_space_group_crystal_system monoclinic
_space_group_IT_number 15
_space_group_name_Hall '-C 2yc'
_space_group_name_H-M_alt 'C 1 2/c 1'
_atom_sites_solution_hydrogens geom
_atom_sites_solution_primary iterative
_audit_creation_date 2020-05-30
_audit_creation_method
;
Olex2 1.2
(compiled 2018.05.29 svn.r3508 for OlexSys, GUI svn.r5506)
;
_audit_update_record
;
2021-01-11 deposited with the CCDC.	2021-01-27 downloaded from the CCDC.
;
_cell_angle_alpha 90
_cell_angle_beta 105.5782(8)
_cell_angle_gamma 90
_cell_formula_units_Z 4
_cell_length_a 19.2517(4)
_cell_length_b 24.1571(5)
_cell_length_c 14.3647(3)
_cell_measurement_reflns_used 9851
_cell_measurement_temperature 298.15(10)
_cell_measurement_theta_max 24.94
_cell_measurement_theta_min 2.76
_cell_volume 6435.1(2)
_computing_molecular_graphics 'Olex2 (Dolomanov et al., 2009)'
_computing_publication_material 'Olex2 (Dolomanov et al., 2009)'
_computing_structure_refinement 'ShelXL (Sheldrick, 2015)'
_computing_structure_solution 'olex2.solve (Bourhis et al., 2015)'
_diffrn_ambient_temperature 298.15(10)
_diffrn_measured_fraction_theta_full 0.998
_diffrn_measured_fraction_theta_max 0.998
_diffrn_measurement_device_type 'Bruker APEX-II CCD'
_diffrn_radiation_type MoK\a
_diffrn_radiation_wavelength 0.71073
_diffrn_reflns_av_R_equivalents 0.0757
_diffrn_reflns_av_unetI/netI 0.0382
_diffrn_reflns_Laue_measured_fraction_full 0.998
_diffrn_reflns_Laue_measured_fraction_max 0.998
_diffrn_reflns_limit_h_max 22
_diffrn_reflns_limit_h_min -22
_diffrn_reflns_limit_k_max 28
_diffrn_reflns_limit_k_min -28
_diffrn_reflns_limit_l_max 17
_diffrn_reflns_limit_l_min -17
_diffrn_reflns_number 41721
_diffrn_reflns_point_group_measured_fraction_full 0.998
_diffrn_reflns_point_group_measured_fraction_max 0.998
_diffrn_reflns_theta_full 25.026
_diffrn_reflns_theta_max 25.026
_diffrn_reflns_theta_min 2.769
_exptl_absorpt_coefficient_mu 1.893
_exptl_absorpt_correction_T_max 0.7456
_exptl_absorpt_correction_T_min 0.6262
_exptl_absorpt_correction_type multi-scan
_exptl_absorpt_process_details
;
SADABS-2016/2 (Bruker,2016/2) was used for absorption correction.
wR2(int) was 0.0696 before and 0.0586 after correction.
The Ratio of minimum to maximum transmission is 0.8926.
The \l/2 correction factor is Not present.
;
_exptl_crystal_colour 'clear light colourless'
_exptl_crystal_colour_lustre clear
_exptl_crystal_colour_modifier light
_exptl_crystal_colour_primary colourless
_exptl_crystal_density_diffrn 1.848
_exptl_crystal_description prism
_exptl_crystal_F_000 3544
_exptl_crystal_size_max 0.2
_exptl_crystal_size_mid 0.18
_exptl_crystal_size_min 0.15
_refine_diff_density_max 0.693
_refine_diff_density_min -0.662
_refine_diff_density_rms 0.091
_refine_ls_extinction_method none
_refine_ls_goodness_of_fit_ref 1.062
_refine_ls_hydrogen_treatment constr
_refine_ls_matrix_type full
_refine_ls_number_parameters 419
_refine_ls_number_reflns 5677
_refine_ls_number_restraints 165
_refine_ls_restrained_S_all 1.082
_refine_ls_R_factor_all 0.0701
_refine_ls_R_factor_gt 0.0480
_refine_ls_shift/su_max 0.001
_refine_ls_shift/su_mean 0.000
_refine_ls_structure_factor_coef Fsqd
_refine_ls_weighting_details 'w=1/[\s^2^(Fo^2^)+(0.0402P)^2^+38.5043P] where P=(Fo^2^+2Fc^2^)/3'
_refine_ls_weighting_scheme calc
_refine_ls_wR_factor_gt 0.1056
_refine_ls_wR_factor_ref 0.1154
_reflns_Friedel_coverage 0.000
_reflns_number_gt 4268
_reflns_number_total 5677
_reflns_threshold_expression 'I > 2\s(I)'
_cod_data_source_file d0dt04037a2.cif
_cod_data_source_block Ag3(denpz)3-BT
_cod_depositor_comments 'Adding full bibliography for 7706555--7706561.cif.'
_cod_database_code 7706561
_shelx_shelxl_version_number 2018/3
_shelx_space_group_comment
;
The symmetry employed for this shelxl refinement is uniquely defined
by the following loop, which should always be used as a source of
symmetry information in preference to the above space-group names.
They are only intended as comments.
;
_shelx_estimated_absorpt_t_max 0.764
_shelx_estimated_absorpt_t_min 0.703
_olex2_refinement_description
;
1. Fixed Uiso
 At 1.2 times of:
  All C(H) groups, All C(H,H) groups, All C(H,H,H,H) groups
 At 1.5 times of:
  All C(H,H,H) groups
2. Restrained distances
 S1A-C22A = S1A-C29A = S1B-C22B = S1B-C29B
 1.74 with sigma of 0.01
 C27A-C28A = C27B-C28B
 1.43 with sigma of 0.01
 C28A-C29A = C28B-C29B
 1.39 with sigma of 0.01
 S1A-C27A = S1A-C28A = S1B-C27B = S1B-C28B
 2.57 with sigma of 0.01
 C22A-C28A = C27A-C29A = C22B-C28B = C27B-C29B
 2.33 with sigma of 0.01
 C22A-C29A = C22B-C29B
 2.49 with sigma of 0.01
 C1-C2 = C6-C7 = C8-C9 = C13-C14A = C13-C14B = C15-C16 = C20-C21
 1.54 with sigma of 0.01
 C1-C3 = C5-C7 = C8-C10 = C12-C14A = C12-C14B = C15-C17 = C19-C21
 2.51 with sigma of 0.01
 N8A-C11 \\sim N8B-C11
 with sigma of 0.005
 O4A-N8A \\sim O4B-N8B \\sim O3B-N8B \\sim O3A-N8A
 with sigma of 0.005
 O3A-N8A \\sim O3B-N8B \\sim O4A-N8A \\sim O4B-N8B
 with sigma of 0.005
3. Restrained planarity
 S1A, C22A, C23A, C24A, C25A, C26A, C27A, C28A, C29A
 with sigma of 0.01
 S1B, C22B, C23B, C24B, C25B, C26B, C27B, C28B, C29B
 with sigma of 0.01
4. Uiso/Uaniso restraints and constraints
Uanis(O1) \\sim Ueq, Uanis(O2) \\sim Ueq, Uanis(O3A) \\sim Ueq, Uanis(O4B)
\\sim Ueq, Uanis(O5) \\sim Ueq, Uanis(O6) \\sim Ueq, Uanis(O4A) \\sim Ueq,
Uanis(O3B) \\sim Ueq: with sigma of 0.01 and sigma for terminal atoms of 0.02
Uanis(S1A) \\sim Ueq, Uanis(C22A) \\sim Ueq, Uanis(C24A) \\sim Ueq, Uanis(C27A)
\\sim Ueq: with sigma of 0.01 and sigma for terminal atoms of 0.02
Uanis(S1A) \\sim Ueq, Uanis(S1B) \\sim Ueq: with sigma of 0.005 and sigma for
terminal atoms of 0.01
Uanis(C23B) \\sim Ueq, Uanis(C23A) \\sim Ueq: with sigma of 0.005 and sigma for
terminal atoms of 0.01
Uanis(C13) \\sim Ueq: with sigma of 0.01 and sigma for terminal atoms of 0.02
Uanis(N8A) \\sim Ueq, Uanis(O4A) \\sim Ueq, Uanis(O3B) \\sim Ueq: with sigma of
0.005 and sigma for terminal atoms of 0.01
Uanis(C14A) \\sim Ueq, Uanis(C14B) \\sim Ueq: with sigma of 0.005 and sigma for
terminal atoms of 0.01
Uanis(S1A) = Uanis(C23A) = Uanis(S1B) = Uanis(C23B)
Uanis(C22A) = Uanis(C22B)
Uanis(C27A) = Uanis(C27B)
Uanis(C24A) = Uanis(C25A) = Uanis(C26A) = Uanis(C28A) = Uanis(C29A) =
Uanis(C24B) = Uanis(C25B) = Uanis(C26B) = Uanis(C28B) = Uanis(C29B)
Uanis(N8A) = Uanis(N8B)
Uanis(O4A) = Uanis(O4B) = Uanis(O3B) = Uanis(O3A)
Uanis(C14A) = Uanis(C14B)
5. Others
 Fixed Sof: O3A(0.5) O4B(0.5) N8B(0.5) H13A(0.5) H13B(0.5) H13C(0.5) H13D(0.5)
 C14A(0.5) H14A(0.5) H14B(0.5) H14C(0.5) C14B(0.5) H14D(0.5) H14E(0.5)
 H14F(0.5) S1A(0.25) C22A(0.25) C23A(0.25) H23A(0.25) C24A(0.25) H24A(0.25)
 C25A(0.25) H25A(0.25) C26A(0.25) H26A(0.25) C27A(0.25) C28A(0.25) H28A(0.25)
 C29A(0.25) H29A(0.25) S1B(0.25) C22B(0.25) C23B(0.25) H23B(0.25) C24B(0.25)
 H24B(0.25) C25B(0.25) H25B(0.25) C26B(0.25) H26B(0.25) C27B(0.25) C28B(0.25)
 H28B(0.25) C29B(0.25) H29B(0.25) O4A(0.5) N8A(0.5) O3B(0.5)
6.a Secondary CH2 refined with riding coordinates:
 C2(H2A,H2B), C6(H6A,H6B), C9(H9A,H9B), C13(H13A,H13B), C13(H13C,H13D),
 C16(H16A,H16B), C20(H20A,H20B)
6.b Aromatic/amide H refined with riding coordinates:
 C23A(H23A), C24A(H24A), C25A(H25A), C26A(H26A), C28A(H28A), C29A(H29A),
 C23B(H23B), C24B(H24B), C25B(H25B), C26B(H26B), C28B(H28B), C29B(H29B)
6.c Fitted hexagon refined as free rotating group:
 C22A(C23A,C24A,C25A,C26A,C27A), C22B(C23B,C24B,C25B,C26B,C27B)
6.d Idealised Me refined as rotating group:
 C1(H1A,H1B,H1C), C7(H7A,H7B,H7C), C8(H8A,H8B,H8C), C14A(H14A,H14B,H14C),
 C14B(H14D,H14E,H14F), C15(H15A,H15B,H15C), C21(H21A,H21B,H21C)
;
_olex2_submission_special_instructions 'No special instructions were received'

loop_
_space_group_symop_operation_xyz
'x, y, z'
'-x, y, -z+1/2'
'x+1/2, y+1/2, z'
'-x+1/2, y+1/2, -z+1/2'
'-x, -y, -z'
'x, -y, z-1/2'
'-x+1/2, -y+1/2, -z'
'x+1/2, -y+1/2, z-1/2'

loop_
_atom_site_label
_atom_site_type_symbol
_atom_site_fract_x
_atom_site_fract_y
_atom_site_fract_z
_atom_site_U_iso_or_equiv
_atom_site_adp_type
_atom_site_occupancy
_atom_site_site_symmetry_order
_atom_site_calc_flag
_atom_site_refinement_flags_posn
_atom_site_refinement_flags_adp
_atom_site_refinement_flags_occupancy
_atom_site_disorder_assembly
_atom_site_disorder_group
Ag1 Ag 0.33748(3) 0.18172(2) 0.52299(3) 0.05311(16) Uani 1 1 d . . . . .
Ag2 Ag 0.32912(3) 0.32199(2) 0.54062(4) 0.06075(17) Uani 1 1 d . . . . .
Ag3 Ag 0.31273(3) 0.23840(2) 0.73276(4) 0.06190(17) Uani 1 1 d . . . . .
O1 O 0.4159(4) 0.2319(3) 0.1600(5) 0.111(2) Uani 1 1 d . U . . .
O2 O 0.4109(5) 0.3187(3) 0.1731(6) 0.149(3) Uani 1 1 d . U . . .
O3A O 0.3242(12) 0.5069(6) 0.7903(12) 0.118(3) Uani 0.5 1 d D U P A 1
O4B O 0.2852(9) 0.4497(6) 0.9255(10) 0.118(3) Uani 0.5 1 d D U P B 2
O5 O 0.3410(4) 0.0022(3) 0.8614(5) 0.120(2) Uani 1 1 d . U . . .
O6 O 0.3567(5) -0.0297(2) 0.7295(5) 0.120(2) Uani 1 1 d . U . . .
N1 N 0.3495(3) 0.2306(2) 0.4099(4) 0.0535(13) Uani 1 1 d . . . . .
N2 N 0.3470(3) 0.2878(2) 0.4171(4) 0.0537(13) Uani 1 1 d . . . . .
N7 N 0.4047(4) 0.2728(3) 0.2029(5) 0.0840(19) Uani 1 1 d . . . . .
N3 N 0.3163(3) 0.3570(2) 0.6670(4) 0.0633(15) Uani 1 1 d . . . . .
N4 N 0.3100(3) 0.3247(2) 0.7426(4) 0.0665(16) Uani 1 1 d . . . . .
N8B N 0.3009(9) 0.4566(5) 0.8487(10) 0.100(4) Uani 0.5 1 d D . P B 2
N5 N 0.3183(3) 0.1526(2) 0.7202(4) 0.0568(13) Uani 1 1 d . . . . .
N6 N 0.3333(3) 0.1315(2) 0.6378(4) 0.0540(13) Uani 1 1 d . . . . .
N9 N 0.3462(4) 0.0089(3) 0.7803(5) 0.087(2) Uani 1 1 d . . . . .
C1 C 0.4533(4) 0.1349(3) 0.3614(6) 0.084(2) Uani 1 1 d D . . . .
H1A H 0.458673 0.098418 0.337927 0.127 Uiso 1 1 calc GR . . . .
H1B H 0.457223 0.133308 0.429404 0.127 Uiso 1 1 calc GR . . . .
H1C H 0.490458 0.158548 0.350439 0.127 Uiso 1 1 calc GR . . . .
C2 C 0.3797(4) 0.1580(3) 0.3082(5) 0.0659(18) Uani 1 1 d D . . . .
H2A H 0.373315 0.154513 0.239171 0.079 Uiso 1 1 calc R . . . .
H2B H 0.342505 0.136267 0.324978 0.079 Uiso 1 1 calc R . . . .
C3 C 0.3710(3) 0.2172(2) 0.3320(4) 0.0530(15) Uani 1 1 d D . . . .
C4 C 0.3820(4) 0.2669(3) 0.2881(5) 0.0574(16) Uani 1 1 d . . . . .
C5 C 0.3670(3) 0.3103(2) 0.3437(5) 0.0582(17) Uani 1 1 d D . . . .
C6 C 0.3697(4) 0.3718(3) 0.3347(7) 0.085(2) Uani 1 1 d D . . . .
H6A H 0.336612 0.388436 0.366927 0.101 Uiso 1 1 calc R . . . .
H6B H 0.353860 0.381860 0.266873 0.101 Uiso 1 1 calc R . . . .
C7 C 0.4451(4) 0.3953(3) 0.3781(8) 0.110(3) Uani 1 1 d D . . . .
H7A H 0.478150 0.378997 0.346455 0.166 Uiso 1 1 calc GR . . . .
H7B H 0.460263 0.386889 0.445851 0.166 Uiso 1 1 calc GR . . . .
H7C H 0.444221 0.434680 0.369211 0.166 Uiso 1 1 calc GR . . . .
C8 C 0.4033(5) 0.4764(4) 0.6407(10) 0.143(5) Uani 1 1 d D . . . .
H8A H 0.405148 0.503744 0.592891 0.214 Uiso 1 1 calc GR . . . .
H8B H 0.435592 0.446601 0.637476 0.214 Uiso 1 1 calc GR . . . .
H8C H 0.417512 0.492919 0.703756 0.214 Uiso 1 1 calc GR . . . .
C9 C 0.3263(4) 0.4540(3) 0.6214(7) 0.096(3) Uani 1 1 d D . . . .
H9A H 0.294141 0.484257 0.625472 0.115 Uiso 1 1 calc R . . . .
H9B H 0.311371 0.439302 0.556229 0.115 Uiso 1 1 calc R . . . .
C10 C 0.3191(4) 0.4102(3) 0.6899(6) 0.074(2) Uani 1 1 d D . . . .
C11 C 0.3148(5) 0.4115(3) 0.7862(7) 0.091(3) Uani 1 1 d D . . . .
C12 C 0.3088(5) 0.3564(4) 0.8188(6) 0.090(3) Uani 1 1 d D . . . .
C13 C 0.2938(7) 0.3377(5) 0.9104(9) 0.152(5) Uani 1 1 d D U . . .
H13A H 0.331074 0.352793 0.963852 0.183 Uiso 0.5 1 calc R . P C 1
H13B H 0.248410 0.354044 0.913465 0.183 Uiso 0.5 1 calc R . P C 1
H13C H 0.268526 0.302614 0.898832 0.183 Uiso 0.5 1 calc R . P D 2
H13D H 0.261948 0.364385 0.928312 0.183 Uiso 0.5 1 calc R . P D 2
C14A C 0.2897(18) 0.2772(7) 0.9260(18) 0.187(9) Uani 0.5 1 d D U P E 1
H14A H 0.248297 0.262286 0.879722 0.281 Uiso 0.5 1 calc GR . P E 1
H14B H 0.285562 0.270451 0.990125 0.281 Uiso 0.5 1 calc GR . P E 1
H14C H 0.332536 0.259722 0.918110 0.281 Uiso 0.5 1 calc GR . P E 1
C14B C 0.3595(12) 0.3311(13) 0.9934(11) 0.187(9) Uani 0.5 1 d D U P E 2
H14D H 0.387034 0.299946 0.981637 0.281 Uiso 0.5 1 calc GR . P E 2
H14E H 0.345307 0.324977 1.051686 0.281 Uiso 0.5 1 calc GR . P E 2
H14F H 0.388412 0.363957 0.999998 0.281 Uiso 0.5 1 calc GR . P E 2
C15 C 0.3699(5) 0.1224(5) 0.9625(5) 0.117(4) Uani 1 1 d D . . . .
H15A H 0.396240 0.155826 0.959374 0.175 Uiso 1 1 calc GR . . . .
H15B H 0.400203 0.091003 0.961227 0.175 Uiso 1 1 calc GR . . . .
H15C H 0.355219 0.122043 1.021278 0.175 Uiso 1 1 calc GR . . . .
C16 C 0.3041(4) 0.1199(4) 0.8770(5) 0.084(2) Uani 1 1 d D . . . .
H16A H 0.273329 0.089942 0.886913 0.101 Uiso 1 1 calc R . . . .
H16B H 0.277259 0.154143 0.873968 0.101 Uiso 1 1 calc R . . . .
C17 C 0.3212(4) 0.1113(3) 0.7824(4) 0.0598(17) Uani 1 1 d D . . . .
C18 C 0.3397(4) 0.0632(3) 0.7402(5) 0.0588(17) Uani 1 1 d . . . . .
C19 C 0.3462(3) 0.0774(2) 0.6496(4) 0.0537(16) Uani 1 1 d D . . . .
C20 C 0.3649(4) 0.0447(3) 0.5722(5) 0.071(2) Uani 1 1 d D . . . .
H20A H 0.350678 0.065251 0.512037 0.085 Uiso 1 1 calc R . . . .
H20B H 0.337948 0.010281 0.563135 0.085 Uiso 1 1 calc R . . . .
C21 C 0.4459(4) 0.0316(4) 0.5956(7) 0.103(3) Uani 1 1 d D . . . .
H21A H 0.455814 0.012067 0.542401 0.155 Uiso 1 1 calc GR . . . .
H21B H 0.459587 0.009037 0.652664 0.155 Uiso 1 1 calc GR . . . .
H21C H 0.472921 0.065487 0.606455 0.155 Uiso 1 1 calc GR . . . .
S1A S 0.4924(11) 0.3173(6) 0.8806(12) 0.153(4) Uani 0.25 1 d D U P F -1
C22A C 0.4991(10) 0.2928(6) 0.7699(12) 0.092(5) Uani 0.25 1 d D U P F -1
C23A C 0.5040(17) 0.3226(6) 0.6890(14) 0.153(4) Uani 0.25 1 d G U P F -1
H23A H 0.503868 0.361053 0.690268 0.184 Uiso 0.25 1 calc R . P F -1
C24A C 0.5090(17) 0.2948(8) 0.6063(13) 0.086(3) Uani 0.25 1 d G U P F -1
H24A H 0.512228 0.314709 0.552233 0.103 Uiso 0.25 1 calc R . P F -1
C25A C 0.5092(15) 0.2373(9) 0.6045(13) 0.086(3) Uani 0.25 1 d G . P F -1
H25A H 0.512520 0.218691 0.549122 0.103 Uiso 0.25 1 calc R . P F -1
C26A C 0.5043(18) 0.2075(6) 0.6853(15) 0.086(3) Uani 0.25 1 d G . P F -1
H26A H 0.504450 0.169016 0.684048 0.103 Uiso 0.25 1 calc R . P F -1
C27A C 0.4993(14) 0.2353(6) 0.7680(12) 0.076(5) Uani 0.25 1 d DG U P F -1
C28A C 0.494(2) 0.2115(6) 0.8559(16) 0.086(3) Uani 0.25 1 d D . P F -1
H28A H 0.493923 0.173530 0.866502 0.103 Uiso 0.25 1 calc R . P F -1
C29A C 0.4898(17) 0.2504(8) 0.9243(13) 0.086(3) Uani 0.25 1 d D . P F -1
H29A H 0.485876 0.241956 0.985901 0.103 Uiso 0.25 1 calc R . P F -1
S1B S 0.4961(10) 0.3329(6) 0.8479(13) 0.153(4) Uani 0.25 1 d D U P G -2
C22B C 0.4986(8) 0.2879(6) 0.7570(12) 0.092(5) Uani 0.25 1 d D . P G -2
C23B C 0.5034(13) 0.3003(8) 0.6645(14) 0.153(4) Uani 0.25 1 d G U P G -2
H23B H 0.505637 0.336957 0.645873 0.184 Uiso 0.25 1 calc R . P G -2
C24B C 0.5048(14) 0.2578(10) 0.5996(12) 0.086(3) Uani 0.25 1 d G . P G -2
H24B H 0.507999 0.266121 0.537708 0.103 Uiso 0.25 1 calc R . P G -2
C25B C 0.5015(13) 0.2030(9) 0.6274(13) 0.086(3) Uani 0.25 1 d G . P G -2
H25B H 0.502415 0.174591 0.584062 0.103 Uiso 0.25 1 calc R . P G -2
C26B C 0.4967(13) 0.1906(6) 0.7200(13) 0.086(3) Uani 0.25 1 d G . P G -2
H26B H 0.494469 0.153896 0.738580 0.103 Uiso 0.25 1 calc R . P G -2
C27B C 0.4953(9) 0.2330(6) 0.7848(11) 0.076(5) Uani 0.25 1 d DG . P G -2
C28B C 0.4907(14) 0.2280(7) 0.8809(13) 0.086(3) Uani 0.25 1 d D . P G -2
H28B H 0.488131 0.194202 0.910890 0.103 Uiso 0.25 1 calc R . P G -2
C29B C 0.4904(13) 0.2790(8) 0.9261(12) 0.086(3) Uani 0.25 1 d D . P G -2
H29B H 0.487586 0.283595 0.989263 0.103 Uiso 0.25 1 calc R . P G -2
O4A O 0.3318(9) 0.4595(6) 0.9252(11) 0.118(3) Uani 0.5 1 d D U P A 1
N8A N 0.3306(10) 0.4645(5) 0.8395(10) 0.100(4) Uani 0.5 1 d D U P A 1
O3B O 0.3099(12) 0.5035(6) 0.8206(13) 0.118(3) Uani 0.5 1 d D U P B 2

loop_
_atom_site_aniso_label
_atom_site_aniso_U_11
_atom_site_aniso_U_22
_atom_site_aniso_U_33
_atom_site_aniso_U_23
_atom_site_aniso_U_13
_atom_site_aniso_U_12
Ag1 0.0622(3) 0.0467(3) 0.0515(3) 0.0097(2) 0.0171(2) 0.0007(2)
Ag2 0.0588(3) 0.0533(3) 0.0709(4) -0.0093(3) 0.0189(3) 0.0024(2)
Ag3 0.0674(3) 0.0512(3) 0.0662(3) -0.0087(2) 0.0164(3) 0.0060(2)
O1 0.149(6) 0.115(5) 0.088(4) 0.015(4) 0.063(4) 0.028(5)
O2 0.241(9) 0.121(6) 0.112(5) 0.017(5) 0.091(6) -0.050(6)
O3A 0.141(6) 0.097(4) 0.115(5) -0.040(3) 0.033(4) 0.004(4)
O4B 0.141(6) 0.097(4) 0.115(5) -0.040(3) 0.033(4) 0.004(4)
O5 0.180(7) 0.108(5) 0.077(4) 0.041(4) 0.044(4) -0.002(5)
O6 0.202(7) 0.057(4) 0.109(5) 0.025(3) 0.056(5) 0.026(4)
N1 0.063(3) 0.044(3) 0.051(3) 0.002(2) 0.010(3) 0.001(2)
N2 0.065(3) 0.040(3) 0.057(3) 0.003(2) 0.017(3) 0.002(2)
N7 0.099(5) 0.091(5) 0.068(4) 0.010(4) 0.034(4) -0.005(4)
N3 0.067(4) 0.044(3) 0.077(4) -0.018(3) 0.015(3) -0.003(3)
N4 0.070(4) 0.052(3) 0.075(4) -0.022(3) 0.016(3) 0.007(3)
N8B 0.105(6) 0.094(5) 0.100(5) -0.013(4) 0.027(4) 0.000(4)
N5 0.069(4) 0.053(3) 0.052(3) -0.001(3) 0.022(3) -0.001(3)
N6 0.075(4) 0.041(3) 0.045(3) 0.004(2) 0.016(3) 0.002(3)
N9 0.114(6) 0.072(5) 0.076(5) 0.029(4) 0.029(4) 0.007(4)
C1 0.084(6) 0.059(5) 0.105(6) -0.005(4) 0.015(5) 0.009(4)
C2 0.075(5) 0.060(4) 0.059(4) -0.010(3) 0.012(4) -0.002(4)
C3 0.055(4) 0.056(4) 0.046(3) 0.001(3) 0.011(3) 0.000(3)
C4 0.059(4) 0.061(4) 0.053(4) 0.007(3) 0.018(3) -0.003(3)
C5 0.063(4) 0.044(4) 0.067(4) 0.014(3) 0.015(3) 0.000(3)
C6 0.091(6) 0.052(4) 0.105(6) 0.017(4) 0.017(5) -0.002(4)
C7 0.105(7) 0.064(5) 0.160(10) -0.004(6) 0.029(7) -0.023(5)
C8 0.133(10) 0.106(8) 0.192(13) 0.006(9) 0.048(9) -0.023(7)
C9 0.109(7) 0.054(5) 0.121(8) 0.004(5) 0.023(6) 0.003(5)
C10 0.080(5) 0.048(4) 0.085(6) -0.015(4) 0.009(4) 0.009(4)
C11 0.108(7) 0.052(5) 0.094(6) -0.037(4) -0.007(5) 0.010(4)
C12 0.103(7) 0.092(6) 0.071(5) -0.029(5) 0.017(5) 0.017(5)
C13 0.192(9) 0.139(8) 0.116(7) -0.021(6) 0.024(7) 0.021(7)
C14A 0.196(11) 0.186(11) 0.179(11) 0.006(7) 0.050(7) 0.000(7)
C14B 0.196(11) 0.186(11) 0.179(11) 0.006(7) 0.050(7) 0.000(7)
C15 0.125(9) 0.157(10) 0.068(6) -0.002(6) 0.025(6) 0.008(8)
C16 0.101(6) 0.096(6) 0.061(5) 0.005(4) 0.031(5) 0.009(5)
C17 0.074(5) 0.069(4) 0.038(3) 0.004(3) 0.017(3) 0.001(4)
C18 0.079(5) 0.051(4) 0.051(4) 0.010(3) 0.025(3) 0.005(3)
C19 0.071(4) 0.044(3) 0.048(4) 0.003(3) 0.019(3) -0.001(3)
C20 0.101(6) 0.055(4) 0.061(4) -0.002(3) 0.029(4) 0.006(4)
C21 0.112(7) 0.102(7) 0.110(7) -0.013(6) 0.054(6) 0.027(6)
S1A 0.147(4) 0.153(4) 0.158(4) 0.003(2) 0.036(2) -0.003(2)
C22A 0.046(5) 0.115(8) 0.103(9) -0.004(9) -0.002(6) 0.001(9)
C23A 0.147(4) 0.153(4) 0.158(4) 0.003(2) 0.036(2) -0.003(2)
C24A 0.059(3) 0.080(7) 0.102(6) -0.004(7) -0.008(4) -0.004(7)
C25A 0.059(3) 0.080(7) 0.102(6) -0.004(7) -0.008(4) -0.004(7)
C26A 0.059(3) 0.080(7) 0.102(6) -0.004(7) -0.008(4) -0.004(7)
C27A 0.053(6) 0.073(7) 0.101(11) -0.011(7) 0.015(7) 0.004(7)
C28A 0.059(3) 0.080(7) 0.102(6) -0.004(7) -0.008(4) -0.004(7)
C29A 0.059(3) 0.080(7) 0.102(6) -0.004(7) -0.008(4) -0.004(7)
S1B 0.147(4) 0.153(4) 0.158(4) 0.003(2) 0.036(2) -0.003(2)
C22B 0.046(5) 0.115(8) 0.103(9) -0.004(9) -0.002(6) 0.001(9)
C23B 0.147(4) 0.153(4) 0.158(4) 0.003(2) 0.036(2) -0.003(2)
C24B 0.059(3) 0.080(7) 0.102(6) -0.004(7) -0.008(4) -0.004(7)
C25B 0.059(3) 0.080(7) 0.102(6) -0.004(7) -0.008(4) -0.004(7)
C26B 0.059(3) 0.080(7) 0.102(6) -0.004(7) -0.008(4) -0.004(7)
C27B 0.053(6) 0.073(7) 0.101(11) -0.011(7) 0.015(7) 0.004(7)
C28B 0.059(3) 0.080(7) 0.102(6) -0.004(7) -0.008(4) -0.004(7)
C29B 0.059(3) 0.080(7) 0.102(6) -0.004(7) -0.008(4) -0.004(7)
O4A 0.141(6) 0.097(4) 0.115(5) -0.040(3) 0.033(4) 0.004(4)
N8A 0.105(6) 0.094(5) 0.100(5) -0.013(4) 0.027(4) 0.000(4)
O3B 0.141(6) 0.097(4) 0.115(5) -0.040(3) 0.033(4) 0.004(4)

loop_
_atom_type_symbol
_atom_type_description
_atom_type_scat_dispersion_real
_atom_type_scat_dispersion_imag
_atom_type_scat_source
C C 0.0033 0.0016 'International Tables Vol C Tables 4.2.6.8 and 6.1.1.4'
H H 0.0000 0.0000 'International Tables Vol C Tables 4.2.6.8 and 6.1.1.4'
Ag Ag -0.8971 1.1015 'International Tables Vol C Tables 4.2.6.8 and 6.1.1.4'
N N 0.0061 0.0033 'International Tables Vol C Tables 4.2.6.8 and 6.1.1.4'
O O 0.0106 0.0060 'International Tables Vol C Tables 4.2.6.8 and 6.1.1.4'
S S 0.1246 0.1234 'International Tables Vol C Tables 4.2.6.8 and 6.1.1.4'

loop_
_geom_angle_atom_site_label_1
_geom_angle_atom_site_label_2
_geom_angle_atom_site_label_3
_geom_angle
_geom_angle_site_symmetry_1
_geom_angle_site_symmetry_3
_geom_angle_publ_flag
N1 Ag1 Ag2 96.32(15) . 7_556 ?
N6 Ag1 Ag2 87.65(15) . 7_556 ?
N6 Ag1 N1 175.9(2) . . ?
N2 Ag2 Ag1 97.67(15) . 7_556 ?
N2 Ag2 N3 177.3(2) . . ?
N3 Ag2 Ag1 85.02(16) . 7_556 ?
N5 Ag3 N4 177.9(2) . . ?
N2 N1 Ag1 119.8(4) . . ?
C3 N1 Ag1 130.2(4) . . ?
C3 N1 N2 109.2(5) . . ?
N1 N2 Ag2 118.6(4) . . ?
C5 N2 Ag2 131.8(4) . . ?
C5 N2 N1 108.9(5) . . ?
O1 N7 C4 119.7(7) . . ?
O2 N7 O1 121.3(8) . . ?
O2 N7 C4 118.9(8) . . ?
N4 N3 Ag2 121.2(4) . . ?
C10 N3 Ag2 127.4(6) . . ?
C10 N3 N4 111.1(6) . . ?
N3 N4 Ag3 120.3(4) . . ?
C12 N4 Ag3 129.1(6) . . ?
C12 N4 N3 110.4(6) . . ?
O4B N8B C11 124.7(13) . . ?
O3B N8B O4B 120.7(14) . . ?
O3B N8B C11 114.5(12) . . ?
N6 N5 Ag3 117.8(4) . . ?
C17 N5 Ag3 132.9(4) . . ?
C17 N5 N6 108.5(5) . . ?
N5 N6 Ag1 121.7(4) . . ?
C19 N6 Ag1 129.1(4) . . ?
C19 N6 N5 109.1(5) . . ?
O5 N9 O6 122.6(7) . . ?
O5 N9 C18 119.5(8) . . ?
O6 N9 C18 117.9(7) . . ?
C3 C2 C1 112.6(5) . . ?
N1 C3 C2 120.3(6) . . ?
N1 C3 C4 106.7(5) . . ?
C4 C3 C2 132.9(6) . . ?
C3 C4 N7 126.6(7) . . ?
C5 C4 N7 125.5(7) . . ?
C5 C4 C3 107.9(6) . . ?
N2 C5 C4 107.2(5) . . ?
N2 C5 C6 119.9(7) . . ?
C4 C5 C6 132.8(7) . . ?
C5 C6 C7 112.7(6) . . ?
C10 C9 C8 113.1(7) . . ?
N3 C10 C9 122.3(8) . . ?
N3 C10 C11 104.9(7) . . ?
C11 C10 C9 132.8(7) . . ?
C10 C11 N8B 132.8(9) . . ?
C10 C11 C12 109.4(6) . . ?
C10 C11 N8A 117.9(9) . . ?
C12 C11 N8B 116.5(10) . . ?
C12 C11 N8A 131.5(10) . . ?
N4 C12 C11 104.2(7) . . ?
N4 C12 C13 126.8(8) . . ?
C11 C12 C13 128.5(8) . . ?
C12 C13 C14B 114.4(12) . . ?
C14A C13 C12 117.5(12) . . ?
C17 C16 C15 113.8(6) . . ?
N5 C17 C16 121.8(7) . . ?
N5 C17 C18 107.5(5) . . ?
C18 C17 C16 130.7(6) . . ?
C17 C18 N9 126.4(6) . . ?
C19 C18 N9 126.0(6) . . ?
C19 C18 C17 107.5(5) . . ?
N6 C19 C18 107.5(5) . . ?
N6 C19 C20 120.1(6) . . ?
C18 C19 C20 132.4(6) . . ?
C19 C20 C21 112.4(6) . . ?
C22A S1A C29A 91.7(4) . . ?
C23A C22A S1A 128.9(5) . . ?
C23A C22A C27A 120.0 . . ?
C27A C22A S1A 111.1(5) . . ?
C24A C23A C22A 120.0 . . ?
C23A C24A C25A 120.0 . . ?
C26A C25A C24A 120.0 . . ?
C25A C26A C27A 120.0 . . ?
C22A C27A C28A 112.8(6) . . ?
C26A C27A C22A 120.0 . . ?
C26A C27A C28A 127.2(6) . . ?
C29A C28A C27A 113.1(6) . . ?
C28A C29A S1A 111.2(5) . . ?
C22B S1B C29B 92.1(4) . . ?
C23B C22B S1B 128.0(5) . . ?
C23B C22B C27B 120.0 . . ?
C27B C22B S1B 112.0(5) . . ?
C24B C23B C22B 120.0 . . ?
C23B C24B C25B 120.0 . . ?
C26B C25B C24B 120.0 . . ?
C27B C26B C25B 120.0 . . ?
C22B C27B C28B 112.5(6) . . ?
C26B C27B C22B 120.0 . . ?
C26B C27B C28B 127.5(6) . . ?
C29B C28B C27B 112.8(6) . . ?
C28B C29B S1B 110.6(5) . . ?
O3A N8A C11 116.6(13) . . ?
O3A N8A O4A 128.9(14) . . ?
O4A N8A C11 112.1(11) . . ?

loop_
_geom_bond_atom_site_label_1
_geom_bond_atom_site_label_2
_geom_bond_distance
_geom_bond_site_symmetry_2
_geom_bond_publ_flag
Ag1 Ag2 3.0912(7) 7_556 ?
Ag1 N1 2.071(5) . ?
Ag1 N6 2.067(5) . ?
Ag2 N2 2.068(5) . ?
Ag2 N3 2.076(6) . ?
Ag3 N4 2.092(5) . ?
Ag3 N5 2.086(5) . ?
O1 N7 1.214(9) . ?
O2 N7 1.207(9) . ?
O3A N8A 1.231(8) . ?
O4B N8B 1.232(8) . ?
O5 N9 1.206(8) . ?
O6 N9 1.233(9) . ?
N1 N2 1.388(7) . ?
N1 C3 1.334(8) . ?
N2 C5 1.330(8) . ?
N7 C4 1.412(9) . ?
N3 N4 1.369(8) . ?
N3 C10 1.323(8) . ?
N4 C12 1.340(9) . ?
N8B C11 1.481(11) . ?
N8B O3B 1.231(8) . ?
N5 N6 1.387(7) . ?
N5 C17 1.331(8) . ?
N6 C19 1.333(7) . ?
N9 C18 1.425(9) . ?
C1 C2 1.523(7) . ?
C2 C3 1.489(9) . ?
C3 C4 1.399(9) . ?
C4 C5 1.394(9) . ?
C5 C6 1.495(8) . ?
C6 C7 1.525(7) . ?
C8 C9 1.533(8) . ?
C9 C10 1.477(11) . ?
C10 C11 1.409(12) . ?
C11 C12 1.426(12) . ?
C11 N8A 1.481(11) . ?
C12 C13 1.491(15) . ?
C13 C14A 1.485(9) . ?
C13 C14B 1.496(9) . ?
C15 C16 1.511(7) . ?
C16 C17 1.495(9) . ?
C17 C18 1.400(9) . ?
C18 C19 1.383(8) . ?
C19 C20 1.485(9) . ?
C20 C21 1.537(7) . ?
S1A C22A 1.735(8) . ?
S1A C29A 1.740(9) . ?
C22A C23A 1.3900 . ?
C22A C27A 1.3900 . ?
C23A C24A 1.3900 . ?
C24A C25A 1.3900 . ?
C25A C26A 1.3900 . ?
C26A C27A 1.3900 . ?
C27A C28A 1.415(8) . ?
C28A C29A 1.379(9) . ?
S1B C22B 1.710(8) . ?
S1B C29B 1.743(9) . ?
C22B C23B 1.3900 . ?
C22B C27B 1.3900 . ?
C23B C24B 1.3900 . ?
C24B C25B 1.3900 . ?
C25B C26B 1.3900 . ?
C26B C27B 1.3900 . ?
C27B C28B 1.413(8) . ?
C28B C29B 1.393(9) . ?
O4A N8A 1.231(8) . ?
